data_1502895
loop_
_publ_author_name
'Kiyokawa, Kensuke'
'Yasuda, Makoto'
'Baba, Akio'

_publ_section_title
;
 Cyclopropylmethylation of benzylic and allylic chlorides with
 cyclopropylmethylstannane catalyzed by gallium or indium halide.
;
_journal_issue 7
_journal_name_full 'Organic letters'
_journal_page_first 1520
_journal_page_last 1523
_journal_paper_doi 10.1021/ol100240b
_journal_volume 12
_journal_year 2010
_chemical_formula_moiety 'C36 H42 Cl4 Ga2 P2 '
_chemical_formula_sum 'C36 H42 Cl4 Ga2 P2'
_chemical_formula_weight 817.93
_space_group_IT_number 14
_symmetry_cell_setting monoclinic
_symmetry_Int_Tables_number 14
_symmetry_space_group_name_Hall '-P 2yn'
_symmetry_space_group_name_H-M 'P 1 21/n 1'
_cell_angle_alpha 90.0000
_cell_angle_beta 111.5070(13)
_cell_angle_gamma 90.0000
_cell_formula_units_Z 2
_cell_length_a 9.3669(4)
_cell_length_b 18.7512(7)
_cell_length_c 11.2466(4)
_cell_measurement_reflns_used 11858
_cell_measurement_temperature 123.1
_cell_measurement_theta_max 30.4
_cell_measurement_theta_min 3.2
_cell_volume 1837.82(12)
_computing_cell_refinement PROCESS-AUTO
_computing_data_collection PROCESS-AUTO
_computing_data_reduction CrystalStructure
_computing_publication_material 'CrystalStructure 3.8'
_computing_structure_refinement CRYSTALS
_computing_structure_solution SIR92
_diffrn_detector_area_resol_mean 10.00
_diffrn_measured_fraction_theta_full 0.997
_diffrn_measured_fraction_theta_max 0.997
_diffrn_measurement_device_type 'Rigaku RAXIS-RAPID'
_diffrn_measurement_method \w
_diffrn_radiation_type 'Mo K\a'
_diffrn_radiation_wavelength 0.71075
_diffrn_reflns_av_R_equivalents 0.076
_diffrn_reflns_limit_h_max 13
_diffrn_reflns_limit_h_min -13
_diffrn_reflns_limit_k_max 24
_diffrn_reflns_limit_k_min -26
_diffrn_reflns_limit_l_max 16
_diffrn_reflns_limit_l_min -16
_diffrn_reflns_number 22228
_diffrn_reflns_theta_full 30.44
_diffrn_reflns_theta_max 30.44
_exptl_absorpt_coefficient_mu 1.868
_exptl_absorpt_correction_T_max 0.688
_exptl_absorpt_correction_T_min 0.327
_exptl_absorpt_correction_type multi-scan
_exptl_absorpt_process_details
;
    Higashi, T. (1995). Program for Absorption Correction.
    Rigaku Corporation, Tokyo, Japan.
;
_exptl_crystal_colour colorless
_exptl_crystal_density_diffrn 1.478
_exptl_crystal_density_method 'not measured'
_exptl_crystal_description prism
_exptl_crystal_F_000 836.00
_exptl_crystal_size_max 0.30
_exptl_crystal_size_mid 0.25
_exptl_crystal_size_min 0.20
_refine_diff_density_max 0.66
_refine_diff_density_min -0.77
_refine_ls_extinction_method none
_refine_ls_goodness_of_fit_ref 1.115
_refine_ls_hydrogen_treatment refall
_refine_ls_number_parameters 220
_refine_ls_number_reflns 3147
_refine_ls_R_factor_gt 0.0419
_refine_ls_shift/su_max 0.0000
_refine_ls_structure_factor_coef Fsqd
_refine_ls_weighting_details 'w = 1/[0.0003Fo^2^ + 1.0000\s(Fo^2^)]/(4Fo^2^)'
_refine_ls_weighting_scheme calc
_refine_ls_wR_factor_ref 0.0848
_reflns_number_gt 3120
_reflns_number_total 5559
_reflns_threshold_expression F^2^>2.0\s(F^2^)
_cod_data_source_file ol100240b_si_002.cif
_cod_data_source_block '_1268-2'
_cod_original_cell_volume 1837.83(13)
_cod_original_formula_sum 'C36 H42 Cl4 Ga2 P2 '
_cod_database_code 1502895

loop_
_symmetry_equiv_pos_site_id
_symmetry_equiv_pos_as_xyz
1 +X,+Y,+Z
2 1/2-X,1/2+Y,1/2-Z
3 -X,-Y,-Z
4 1/2+X,1/2-Y,1/2+Z

loop_
_atom_site_label
_atom_site_type_symbol
_atom_site_fract_x
_atom_site_fract_y
_atom_site_fract_z
_atom_site_U_iso_or_equiv
_atom_site_adp_type
_atom_site_occupancy
_atom_site_symmetry_multiplicity
_atom_site_calc_flag
_atom_site_refinement_flags
Ga(1) Ga 0.45961(5) 0.13230(2) 0.24637(3) 0.01697(10) Uani 1.00 1 d .
Cl(1) Cl 0.21099(10) 0.13317(5) 0.20502(9) 0.0298(2) Uani 1.00 1 d .
Cl(2) Cl 0.57041(11) 0.18894(4) 0.42934(8) 0.0245(2) Uani 1.00 1 d .
P(1) P 0.53058(10) 0.00989(4) 0.31090(8) 0.0143(2) Uani 1.00 1 d .
C(1) C 0.5223(4) 0.16736(18) 0.1095(3) 0.0269(10) Uani 1.00 1 d .
C(2) C 0.4857(6) 0.2459(2) 0.0839(4) 0.0594(17) Uani 1.00 1 d .
C(3) C 0.5363(6) 0.2763(2) -0.0182(5) 0.0543(16) Uani 1.00 1 d .
C(4) C 0.6815(8) 0.2995(3) 0.0172(5) 0.095(2) Uani 1.00 1 d .
C(5) C 0.4416(5) 0.2727(2) -0.1446(4) 0.0451(14) Uani 1.00 1 d .
C(6) C 0.7098(3) -0.01031(17) 0.2915(2) 0.0155(8) Uani 1.00 1 d .
C(7) C 0.7258(4) -0.06865(18) 0.2207(3) 0.0207(9) Uani 1.00 1 d .
C(8) C 0.8640(4) -0.08103(19) 0.2057(3) 0.0250(10) Uani 1.00 1 d .
C(9) C 0.9869(4) -0.0356(2) 0.2618(3) 0.0268(10) Uani 1.00 1 d .
C(10) C 0.9710(4) 0.02282(19) 0.3317(3) 0.0238(9) Uani 1.00 1 d .
C(11) C 0.8334(3) 0.03572(18) 0.3460(3) 0.0208(9) Uani 1.00 1 d .
C(12) C 0.3874(3) -0.05342(17) 0.2174(2) 0.0155(8) Uani 1.00 1 d .
C(13) C 0.2894(4) -0.03423(17) 0.0961(3) 0.0199(9) Uani 1.00 1 d .
C(14) C 0.1754(4) -0.08104(18) 0.0236(3) 0.0251(9) Uani 1.00 1 d .
C(15) C 0.1610(4) -0.14661(18) 0.0720(3) 0.0233(9) Uani 1.00 1 d .
C(16) C 0.2594(4) -0.16678(18) 0.1923(3) 0.0236(9) Uani 1.00 1 d .
C(17) C 0.3735(4) -0.12046(17) 0.2650(3) 0.0192(9) Uani 1.00 1 d .
C(18) C 0.5693(3) -0.00681(17) 0.4803(2) 0.0151(8) Uani 1.00 1 d .
H(1) H 0.4698 0.1410 0.0339 0.033 Uiso 1.00 1 c R
H(2) H 0.6298 0.1607 0.1335 0.033 Uiso 1.00 1 c R
H(3) H 0.5358 0.2716 0.1607 0.083 Uiso 1.00 1 c R
H(4) H 0.3779 0.2519 0.0581 0.084 Uiso 1.00 1 c R
H(5) H 0.7442 0.3014 0.1054 0.117 Uiso 1.00 1 c R
H(6) H 0.7220 0.3136 -0.0453 0.117 Uiso 1.00 1 c R
H(7) H 0.3698 0.2351 -0.1550 0.060 Uiso 1.00 1 c R
H(8) H 0.3883 0.3165 -0.1697 0.060 Uiso 1.00 1 c R
H(9) H 0.5003 0.2635 -0.1961 0.060 Uiso 1.00 1 c R
H(10) H 0.6419 -0.1001 0.1825 0.025 Uiso 1.00 1 c R
H(11) H 0.8745 -0.1208 0.1572 0.032 Uiso 1.00 1 c R
H(12) H 1.0819 -0.0446 0.2523 0.034 Uiso 1.00 1 c R
H(13) H 1.0555 0.0540 0.3695 0.028 Uiso 1.00 1 c R
H(14) H 0.8230 0.0760 0.3933 0.026 Uiso 1.00 1 c R
H(15) H 0.2998 0.0111 0.0624 0.023 Uiso 1.00 1 c R
H(16) H 0.1075 -0.0675 -0.0593 0.028 Uiso 1.00 1 c R
H(17) H 0.0829 -0.1784 0.0222 0.028 Uiso 1.00 1 c R
H(18) H 0.2487 -0.2123 0.2251 0.029 Uiso 1.00 1 c R
H(19) H 0.4422 -0.1345 0.3473 0.023 Uiso 1.00 1 c R
H(20) H 0.5982 -0.0554 0.4983 0.018 Uiso 1.00 1 c R
H(21) H 0.6513 0.0230 0.5303 0.018 Uiso 1.00 1 c R

loop_
_atom_site_aniso_label
_atom_site_aniso_U_11
_atom_site_aniso_U_22
_atom_site_aniso_U_33
_atom_site_aniso_U_12
_atom_site_aniso_U_13
_atom_site_aniso_U_23
Ga(1) 0.0169(2) 0.01548(19) 0.0193(2) -0.00081(17) 0.00742(16) -0.00009(15)
Cl(1) 0.0155(4) 0.0250(4) 0.0461(5) 0.0017(3) 0.0079(4) -0.0033(4)
Cl(2) 0.0295(5) 0.0217(4) 0.0221(4) -0.0042(4) 0.0092(4) -0.0046(3)
P(1) 0.0142(4) 0.0150(4) 0.0149(4) -0.0006(3) 0.0065(3) -0.0015(3)
C(1) 0.035(2) 0.0258(19) 0.0219(18) -0.0087(18) 0.0132(17) -0.0006(15)
C(2) 0.078(4) 0.050(2) 0.081(3) 0.037(2) 0.065(3) 0.044(2)
C(3) 0.050(3) 0.059(3) 0.070(3) 0.026(2) 0.040(2) 0.043(2)
C(4) 0.125(6) 0.118(5) 0.049(3) -0.021(4) 0.038(3) -0.003(3)
C(5) 0.057(3) 0.029(2) 0.062(3) 0.004(2) 0.037(2) 0.005(2)
C(6) 0.0169(18) 0.0202(17) 0.0121(15) 0.0014(14) 0.0085(14) 0.0039(13)
C(7) 0.018(2) 0.0201(17) 0.0248(18) -0.0001(15) 0.0094(16) -0.0010(14)
C(8) 0.030(2) 0.0239(19) 0.0256(19) 0.0071(17) 0.0155(17) -0.0001(15)
C(9) 0.019(2) 0.039(2) 0.027(2) 0.0092(17) 0.0141(16) 0.0092(17)
C(10) 0.0163(19) 0.030(2) 0.0240(19) -0.0041(16) 0.0056(16) 0.0011(15)
C(11) 0.0187(19) 0.0236(18) 0.0218(17) -0.0015(16) 0.0093(15) -0.0031(14)
C(12) 0.0166(18) 0.0160(17) 0.0169(16) -0.0006(14) 0.0096(14) -0.0022(13)
C(13) 0.022(2) 0.0181(17) 0.0181(17) -0.0020(15) 0.0062(15) 0.0004(13)
C(14) 0.026(2) 0.0252(19) 0.0195(18) -0.0028(17) 0.0032(16) -0.0043(15)
C(15) 0.018(2) 0.0218(19) 0.0289(19) -0.0088(15) 0.0074(16) -0.0098(15)
C(16) 0.029(2) 0.0139(17) 0.0306(19) -0.0032(16) 0.0140(17) -0.0006(15)
C(17) 0.0204(19) 0.0208(18) 0.0179(17) 0.0015(15) 0.0090(15) 0.0002(13)
C(18) 0.0126(17) 0.0182(17) 0.0149(15) -0.0014(14) 0.0055(14) -0.0030(13)

loop_
_atom_type_symbol
_atom_type_description
_atom_type_scat_dispersion_real
_atom_type_scat_dispersion_imag
_atom_type_scat_source
C C 0.003 0.002
;
International Tables for Crystallography
(1992, Vol. C, Tables 4.2.6.8 and 6.1.1.4)
;
H H 0.000 0.000
;
International Tables for Crystallography
(1992, Vol. C, Table 6.1.1.4)
;
Cl Cl 0.148 0.159
;
International Tables for Crystallography
(1992, Vol. C, Tables 4.2.6.8 and 6.1.1.4)
;
Ga Ga 0.231 1.608
;
International Tables for Crystallography
(1992, Vol. C, Tables 4.2.6.8 and 6.1.1.4)
;
P P 0.102 0.094
;
International Tables for Crystallography
(1992, Vol. C, Tables 4.2.6.8 and 6.1.1.4)
;

loop_
_geom_angle_atom_site_label_1
_geom_angle_atom_site_label_2
_geom_angle_atom_site_label_3
_geom_angle
_geom_angle_publ_flag
_geom_angle_site_symmetry_1
_geom_angle_site_symmetry_3
Cl(1) Ga(1) Cl(2) 107.02(4) yes . .
Cl(1) Ga(1) P(1) 102.88(3) yes . .
Cl(1) Ga(1) C(1) 115.58(10) yes . .
Cl(2) Ga(1) P(1) 101.11(2) yes . .
Cl(2) Ga(1) C(1) 113.48(10) yes . .
P(1) Ga(1) C(1) 115.22(11) yes . .
Ga(1) P(1) C(6) 109.05(11) yes . .
Ga(1) P(1) C(12) 112.53(10) yes . .
Ga(1) P(1) C(18) 113.65(10) yes . .
C(6) P(1) C(12) 108.36(16) yes . .
C(6) P(1) C(18) 104.54(14) yes . .
C(12) P(1) C(18) 108.29(15) yes . .
Ga(1) C(1) C(2) 111.4(3) yes . .
C(1) C(2) C(3) 113.6(4) yes . .
C(2) C(3) C(4) 117.7(4) yes . .
C(2) C(3) C(5) 120.4(4) yes . .
C(4) C(3) C(5) 121.5(5) yes . .
P(1) C(6) C(7) 122.1(2) yes . .
P(1) C(6) C(11) 118.4(2) yes . .
C(7) C(6) C(11) 119.4(3) yes . .
C(6) C(7) C(8) 120.2(3) yes . .
C(7) C(8) C(9) 119.9(3) yes . .
C(8) C(9) C(10) 120.1(3) yes . .
C(9) C(10) C(11) 120.2(3) yes . .
C(6) C(11) C(10) 120.2(3) yes . .
P(1) C(12) C(13) 119.0(2) yes . .
P(1) C(12) C(17) 121.5(2) yes . .
C(13) C(12) C(17) 119.5(2) yes . .
C(12) C(13) C(14) 120.2(3) yes . .
C(13) C(14) C(15) 119.9(2) yes . .
C(14) C(15) C(16) 120.5(2) yes . .
C(15) C(16) C(17) 120.0(3) yes . .
C(12) C(17) C(16) 119.9(2) yes . .
P(1) C(18) C(18) 113.88(19) yes . 3_656
Ga(1) C(1) H(1) 108.9 no . .
Ga(1) C(1) H(2) 109.0 no . .
C(2) C(1) H(1) 109.1 no . .
C(2) C(1) H(2) 108.9 no . .
H(1) C(1) H(2) 109.5 no . .
C(1) C(2) H(3) 108.6 no . .
C(1) C(2) H(4) 108.3 no . .
C(3) C(2) H(3) 108.2 no . .
C(3) C(2) H(4) 108.6 no . .
H(3) C(2) H(4) 109.5 no . .
C(3) C(4) H(5) 119.6 no . .
C(3) C(4) H(6) 120.4 no . .
H(5) C(4) H(6) 120.0 no . .
C(3) C(5) H(7) 108.9 no . .
C(3) C(5) H(8) 109.5 no . .
C(3) C(5) H(9) 110.0 no . .
H(7) C(5) H(8) 109.5 no . .
H(7) C(5) H(9) 109.5 no . .
H(8) C(5) H(9) 109.5 no . .
C(6) C(7) H(10) 120.1 no . .
C(8) C(7) H(10) 119.7 no . .
C(7) C(8) H(11) 120.0 no . .
C(9) C(8) H(11) 120.1 no . .
C(8) C(9) H(12) 119.7 no . .
C(10) C(9) H(12) 120.2 no . .
C(9) C(10) H(13) 119.7 no . .
C(11) C(10) H(13) 120.1 no . .
C(6) C(11) H(14) 120.0 no . .
C(10) C(11) H(14) 119.8 no . .
C(12) C(13) H(15) 119.9 no . .
C(14) C(13) H(15) 119.9 no . .
C(13) C(14) H(16) 120.0 no . .
C(15) C(14) H(16) 120.1 no . .
C(14) C(15) H(17) 119.7 no . .
C(16) C(15) H(17) 119.9 no . .
C(15) C(16) H(18) 120.0 no . .
C(17) C(16) H(18) 120.1 no . .
C(12) C(17) H(19) 120.0 no . .
C(16) C(17) H(19) 120.1 no . .
P(1) C(18) H(20) 108.5 no . .
P(1) C(18) H(21) 108.8 no . .
C(18) C(18) H(20) 107.6 no 3_656 .
C(18) C(18) H(21) 108.5 no 3_656 .
H(20) C(18) H(21) 109.5 no . .

loop_
_geom_bond_atom_site_label_1
_geom_bond_atom_site_label_2
_geom_bond_distance
_geom_bond_publ_flag
_geom_bond_site_symmetry_2
Ga(1) Cl(1) 2.2013(10) yes .
Ga(1) Cl(2) 2.2076(8) yes .
Ga(1) P(1) 2.4256(8) yes .
Ga(1) C(1) 1.952(4) yes .
P(1) C(6) 1.810(4) yes .
P(1) C(12) 1.811(3) yes .
P(1) C(18) 1.832(3) yes .
C(1) C(2) 1.515(5) yes .
C(2) C(3) 1.506(8) yes .
C(3) C(4) 1.342(9) yes .
C(3) C(5) 1.373(6) yes .
C(6) C(7) 1.393(4) yes .
C(6) C(11) 1.393(4) yes .
C(7) C(8) 1.385(5) yes .
C(8) C(9) 1.384(4) yes .
C(9) C(10) 1.387(5) yes .
C(10) C(11) 1.378(5) yes .
C(12) C(13) 1.384(3) yes .
C(12) C(17) 1.391(4) yes .
C(13) C(14) 1.392(4) yes .
C(14) C(15) 1.371(4) yes .
C(15) C(16) 1.381(4) yes .
C(16) C(17) 1.388(4) yes .
C(18) C(18) 1.538(5) yes 3_656
C(1) H(1) 0.950 no .
C(1) H(2) 0.950 no .
C(2) H(3) 0.950 no .
C(2) H(4) 0.950 no .
C(4) H(5) 0.950 no .
C(4) H(6) 0.950 no .
C(5) H(7) 0.950 no .
C(5) H(8) 0.950 no .
C(5) H(9) 0.950 no .
C(7) H(10) 0.950 no .
C(8) H(11) 0.950 no .
C(9) H(12) 0.950 no .
C(10) H(13) 0.950 no .
C(11) H(14) 0.950 no .
C(13) H(15) 0.950 no .
C(14) H(16) 0.950 no .
C(15) H(17) 0.950 no .
C(16) H(18) 0.950 no .
C(17) H(19) 0.950 no .
C(18) H(20) 0.950 no .
C(18) H(21) 0.950 no .

loop_
_geom_contact_atom_site_label_1
_geom_contact_atom_site_label_2
_geom_contact_distance
_geom_contact_site_symmetry_2
Ga(1) C(2) 2.874(5) .
Ga(1) C(6) 3.468(3) .
Ga(1) C(12) 3.540(3) .
Ga(1) C(18) 3.578(3) .
Cl(1) Cl(2) 3.5447(11) .
Cl(1) C(1) 3.516(4) .
Cl(1) C(13) 3.543(3) .
Cl(2) Cl(1) 3.5447(11) .
Cl(2) P(1) 3.5807(10) .
Cl(2) C(1) 3.481(3) .
Cl(2) C(17) 3.524(3) 3_656
P(1) Cl(2) 3.5807(10) .
P(1) C(7) 2.811(4) .
P(1) C(11) 2.760(3) .
P(1) C(13) 2.761(2) .
P(1) C(17) 2.802(3) .
P(1) C(18) 2.829(3) 3_656
C(1) Cl(1) 3.516(4) .
C(1) Cl(2) 3.481(3) .
C(1) C(3) 2.528(6) .
C(1) C(4) 3.252(8) .
C(1) C(5) 3.324(5) .
C(2) Ga(1) 2.874(5) .
C(2) C(4) 2.439(9) .
C(2) C(5) 2.499(7) .
C(3) C(1) 2.528(6) .
C(4) C(1) 3.252(8) .
C(4) C(2) 2.439(9) .
C(4) C(5) 2.370(7) .
C(4) C(15) 3.533(7) 3_655
C(5) C(1) 3.324(5) .
C(5) C(2) 2.499(7) .
C(5) C(4) 2.370(7) .
C(6) Ga(1) 3.468(3) .
C(6) C(8) 2.408(5) .
C(6) C(9) 2.776(5) .
C(6) C(10) 2.402(5) .
C(6) C(12) 2.936(4) .
C(6) C(18) 2.880(5) .
C(7) P(1) 2.811(4) .
C(7) C(9) 2.397(5) .
C(7) C(10) 2.770(4) .
C(7) C(11) 2.406(4) .
C(7) C(12) 3.170(5) .
C(8) C(6) 2.408(5) .
C(8) C(10) 2.401(4) .
C(8) C(11) 2.774(5) .
C(9) C(6) 2.776(5) .
C(9) C(7) 2.397(5) .
C(9) C(11) 2.397(5) .
C(10) C(6) 2.402(5) .
C(10) C(7) 2.770(4) .
C(10) C(8) 2.401(4) .
C(10) C(11) 3.583(4) 3_756
C(11) P(1) 2.760(3) .
C(11) C(7) 2.406(4) .
C(11) C(8) 2.774(5) .
C(11) C(9) 2.397(5) .
C(11) C(10) 3.583(4) 3_756
C(11) C(18) 3.433(5) .
C(12) Ga(1) 3.540(3) .
C(12) C(6) 2.936(4) .
C(12) C(7) 3.170(5) .
C(12) C(14) 2.406(4) .
C(12) C(15) 2.772(4) .
C(12) C(16) 2.406(4) .
C(12) C(18) 2.952(4) .
C(12) C(18) 3.462(4) 3_656
C(13) Cl(1) 3.543(3) .
C(13) P(1) 2.761(2) .
C(13) C(15) 2.392(4) .
C(13) C(16) 2.766(4) .
C(13) C(17) 2.397(4) .
C(14) C(12) 2.406(4) .
C(14) C(16) 2.389(4) .
C(14) C(17) 2.769(4) .
C(15) C(4) 3.533(7) 3_655
C(15) C(12) 2.772(4) .
C(15) C(13) 2.392(4) .
C(15) C(17) 2.398(4) .
C(16) C(12) 2.406(4) .
C(16) C(13) 2.766(4) .
C(16) C(14) 2.389(4) .
C(17) Cl(2) 3.524(3) 3_656
C(17) P(1) 2.802(3) .
C(17) C(13) 2.397(4) .
C(17) C(14) 2.769(4) .
C(17) C(15) 2.398(4) .
C(17) C(18) 3.242(4) .
C(18) Ga(1) 3.578(3) .
C(18) P(1) 2.829(3) 3_656
C(18) C(6) 2.880(5) .
C(18) C(11) 3.433(5) .
C(18) C(12) 2.952(4) .
C(18) C(12) 3.462(4) 3_656
C(18) C(17) 3.242(4) .
Ga(1) H(1) 2.432 .
Ga(1) H(2) 2.433 .
Ga(1) H(3) 2.960 .
Ga(1) H(4) 2.985 .
Ga(1) H(14) 3.363 .
Ga(1) H(15) 3.069 .
Ga(1) H(18) 3.586 2_555
Ga(1) H(20) 3.430 3_656
Cl(1) H(4) 3.467 .
Cl(1) H(6) 2.946 4_455
Cl(1) H(9) 3.239 4_455
Cl(1) H(13) 3.118 1_455
Cl(1) H(15) 3.080 .
Cl(1) H(16) 3.085 3_555
Cl(1) H(17) 3.110 3_555
Cl(1) H(18) 2.990 2_555
Cl(1) H(20) 3.477 3_656
Cl(2) H(3) 3.304 .
Cl(2) H(4) 2.927 4_555
Cl(2) H(6) 3.379 4_455
Cl(2) H(7) 3.570 4_555
Cl(2) H(8) 3.542 4_555
Cl(2) H(14) 3.309 .
Cl(2) H(17) 3.020 2_555
Cl(2) H(18) 3.402 2_555
Cl(2) H(19) 2.754 3_656
Cl(2) H(20) 3.221 3_656
Cl(2) H(21) 3.303 .
P(1) H(10) 2.921 .
P(1) H(14) 2.836 .
P(1) H(15) 2.838 .
P(1) H(19) 2.904 .
P(1) H(20) 2.315 .
P(1) H(20) 2.947 3_656
P(1) H(21) 2.320 .
P(1) H(21) 2.951 3_656
C(1) H(3) 2.028 .
C(1) H(4) 2.025 .
C(1) H(5) 3.273 .
C(1) H(7) 3.065 .
C(1) H(8) 3.430 4_555
C(1) H(10) 3.322 3_655
C(1) H(15) 3.522 .
C(2) H(1) 2.035 .
C(2) H(2) 2.032 .
C(2) H(5) 2.564 .
C(2) H(6) 3.314 .
C(2) H(7) 2.510 .
C(2) H(8) 2.969 .
C(2) H(9) 3.219 .
C(3) H(1) 2.726 .
C(3) H(2) 2.698 .
C(3) H(3) 2.016 .
C(3) H(4) 2.020 .
C(3) H(5) 1.990 .
C(3) H(6) 1.999 .
C(3) H(7) 1.907 .
C(3) H(8) 1.914 .
C(3) H(9) 1.918 .
C(3) H(13) 3.452 4_454
C(3) H(14) 3.345 4_454
C(4) H(2) 3.030 .
C(4) H(3) 2.522 .
C(4) H(4) 3.171 .
C(4) H(7) 3.096 .
C(4) H(7) 3.515 4_555
C(4) H(8) 2.799 .
C(4) H(9) 2.471 .
C(4) H(13) 3.204 4_454
C(4) H(17) 3.307 3_655
C(4) H(18) 3.440 3_655
C(4) H(19) 3.513 2_655
C(4) H(20) 3.459 2_655
C(5) H(1) 3.130 .
C(5) H(2) 3.313 4_454
C(5) H(3) 3.217 .
C(5) H(4) 2.588 .
C(5) H(5) 3.222 .
C(5) H(5) 3.073 4_454
C(5) H(6) 2.566 .
C(5) H(10) 3.319 3_655
C(5) H(13) 3.406 4_454
C(5) H(14) 3.132 4_454
C(5) H(18) 3.528 3_655
C(6) H(10) 2.042 .
C(6) H(11) 3.266 .
C(6) H(13) 3.260 .
C(6) H(14) 2.041 .
C(6) H(20) 2.999 .
C(6) H(21) 2.997 .
C(7) H(1) 3.090 3_655
C(7) H(5) 3.072 2_645
C(7) H(7) 3.257 3_655
C(7) H(11) 2.034 .
C(7) H(12) 3.254 .
C(7) H(14) 3.265 .
C(7) H(15) 3.286 3_655
C(8) H(1) 3.482 3_655
C(8) H(3) 3.121 2_645
C(8) H(5) 3.461 2_645
C(8) H(7) 3.544 3_655
C(8) H(10) 2.032 .
C(8) H(12) 2.030 .
C(8) H(13) 3.256 .
C(8) H(15) 3.126 3_655
C(8) H(16) 3.296 3_655
C(9) H(10) 3.254 .
C(9) H(11) 2.034 .
C(9) H(13) 2.033 .
C(9) H(14) 3.254 .
C(9) H(16) 2.870 3_655
C(9) H(21) 3.346 3_756
C(10) H(8) 3.109 4_555
C(10) H(11) 3.259 .
C(10) H(12) 2.038 .
C(10) H(14) 2.026 .
C(10) H(14) 3.514 3_756
C(10) H(16) 2.996 3_655
C(10) H(21) 3.411 3_756
C(11) H(2) 3.391 .
C(11) H(8) 2.835 4_555
C(11) H(10) 3.266 .
C(11) H(12) 3.255 .
C(11) H(13) 2.028 .
C(11) H(13) 3.422 3_756
C(11) H(16) 3.517 3_655
C(11) H(21) 3.139 .
C(12) H(10) 2.700 .
C(12) H(12) 3.032 1_455
C(12) H(15) 2.032 .
C(12) H(16) 3.262 .
C(12) H(18) 3.264 .
C(12) H(19) 2.039 .
C(12) H(20) 3.050 .
C(12) H(21) 3.043 3_656
C(13) H(10) 3.319 .
C(13) H(12) 3.067 1_455
C(13) H(16) 2.040 .
C(13) H(17) 3.250 .
C(13) H(19) 3.256 .
C(14) H(2) 3.325 3_655
C(14) H(12) 3.082 1_455
C(14) H(15) 2.040 .
C(14) H(17) 2.018 .
C(14) H(18) 3.244 .
C(15) H(2) 3.546 3_655
C(15) H(6) 3.368 3_655
C(15) H(11) 3.200 1_455
C(15) H(12) 3.069 1_455
C(15) H(15) 3.248 .
C(15) H(16) 2.022 .
C(15) H(18) 2.030 .
C(15) H(19) 3.255 .
C(16) H(6) 3.249 3_655
C(16) H(9) 2.879 3_655
C(16) H(11) 3.585 1_455
C(16) H(12) 3.048 1_455
C(16) H(16) 3.247 .
C(16) H(17) 2.029 .
C(16) H(19) 2.037 .
C(17) H(9) 3.141 3_655
C(17) H(10) 3.006 .
C(17) H(12) 3.036 1_455
C(17) H(15) 3.256 .
C(17) H(17) 3.255 .
C(17) H(18) 2.037 .
C(17) H(20) 2.958 .
C(17) H(21) 3.014 3_656
C(18) H(13) 3.411 3_756
C(18) H(14) 3.275 .
C(18) H(19) 2.843 .
C(18) H(19) 3.308 3_656
C(18) H(20) 2.038 3_656
C(18) H(21) 2.048 3_656
H(1) Ga(1) 2.432 .
H(1) C(2) 2.035 .
H(1) C(3) 2.726 .
H(1) C(5) 3.130 .
H(1) C(7) 3.090 3_655
H(1) C(8) 3.482 3_655
H(1) H(2) 1.551 .
H(1) H(3) 2.786 .
H(1) H(4) 2.303 .
H(1) H(7) 2.654 .
H(1) H(9) 3.548 .
H(1) H(10) 2.396 3_655
H(1) H(11) 3.175 3_655
H(1) H(15) 2.992 .
H(2) Ga(1) 2.433 .
H(2) C(2) 2.032 .
H(2) C(3) 2.698 .
H(2) C(4) 3.030 .
H(2) C(5) 3.313 4_555
H(2) C(11) 3.391 .
H(2) C(14) 3.325 3_655
H(2) C(15) 3.546 3_655
H(2) H(1) 1.551 .
H(2) H(3) 2.321 .
H(2) H(4) 2.782 .
H(2) H(5) 2.908 .
H(2) H(7) 3.552 .
H(2) H(7) 3.256 4_555
H(2) H(8) 2.648 4_555
H(2) H(9) 3.586 4_555
H(2) H(14) 3.234 .
H(2) H(16) 3.364 3_655
H(3) Ga(1) 2.960 .
H(3) Cl(2) 3.304 .
H(3) C(1) 2.028 .
H(3) C(3) 2.016 .
H(3) C(4) 2.522 .
H(3) C(5) 3.217 .
H(3) C(8) 3.121 2_655
H(3) H(1) 2.786 .
H(3) H(2) 2.321 .
H(3) H(4) 1.551 .
H(3) H(5) 2.324 .
H(3) H(6) 3.463 .
H(3) H(7) 3.383 .
H(3) H(7) 3.057 4_555
H(3) H(8) 3.559 .
H(3) H(8) 3.557 4_555
H(3) H(11) 2.777 2_655
H(3) H(18) 3.369 2_555
H(4) Ga(1) 2.985 .
H(4) Cl(1) 3.467 .
H(4) Cl(2) 2.927 4_454
H(4) C(1) 2.025 .
H(4) C(3) 2.020 .
H(4) C(4) 3.171 .
H(4) C(5) 2.588 .
H(4) H(1) 2.303 .
H(4) H(2) 2.782 .
H(4) H(3) 1.551 .
H(4) H(5) 3.403 .
H(4) H(7) 2.390 .
H(4) H(8) 2.868 .
H(4) H(9) 3.456 .
H(4) H(18) 3.150 2_555
H(5) C(1) 3.273 .
H(5) C(2) 2.564 .
H(5) C(3) 1.990 .
H(5) C(5) 3.222 .
H(5) C(5) 3.073 4_555
H(5) C(7) 3.072 2_655
H(5) C(8) 3.461 2_655
H(5) H(2) 2.908 .
H(5) H(3) 2.324 .
H(5) H(4) 3.403 .
H(5) H(6) 1.645 .
H(5) H(7) 2.606 4_555
H(5) H(8) 3.257 4_555
H(5) H(9) 3.397 .
H(5) H(9) 2.880 4_555
H(5) H(10) 2.894 2_655
H(5) H(11) 3.560 2_655
H(5) H(17) 3.422 3_655
H(5) H(19) 3.035 2_655
H(5) H(20) 3.466 2_655
H(6) Cl(1) 2.946 4_554
H(6) Cl(2) 3.379 4_554
H(6) C(2) 3.314 .
H(6) C(3) 1.999 .
H(6) C(5) 2.566 .
H(6) C(15) 3.368 3_655
H(6) C(16) 3.249 3_655
H(6) H(3) 3.463 .
H(6) H(5) 1.645 .
H(6) H(7) 3.404 .
H(6) H(8) 2.920 .
H(6) H(9) 2.343 .
H(6) H(13) 2.900 4_454
H(6) H(17) 3.081 3_655
H(6) H(18) 2.861 3_655
H(6) H(19) 3.266 2_655
H(6) H(20) 2.916 2_655
H(7) Cl(2) 3.570 4_454
H(7) C(1) 3.065 .
H(7) C(2) 2.510 .
H(7) C(3) 1.907 .
H(7) C(4) 3.096 .
H(7) C(4) 3.515 4_454
H(7) C(7) 3.257 3_655
H(7) C(8) 3.544 3_655
H(7) H(1) 2.654 .
H(7) H(2) 3.552 .
H(7) H(2) 3.256 4_454
H(7) H(3) 3.383 .
H(7) H(3) 3.057 4_454
H(7) H(4) 2.390 .
H(7) H(5) 2.606 4_454
H(7) H(6) 3.404 .
H(7) H(8) 1.551 .
H(7) H(9) 1.551 .
H(7) H(10) 2.548 3_655
H(7) H(11) 3.130 3_655
H(8) Cl(2) 3.542 4_454
H(8) C(1) 3.430 4_454
H(8) C(2) 2.969 .
H(8) C(3) 1.914 .
H(8) C(4) 2.799 .
H(8) C(10) 3.109 4_454
H(8) C(11) 2.835 4_454
H(8) H(2) 2.648 4_454
H(8) H(3) 3.559 .
H(8) H(3) 3.557 4_454
H(8) H(4) 2.868 .
H(8) H(5) 3.257 4_454
H(8) H(6) 2.920 .
H(8) H(7) 1.551 .
H(8) H(9) 1.551 .
H(8) H(13) 2.835 4_454
H(8) H(14) 2.291 4_454
H(9) Cl(1) 3.239 4_554
H(9) C(2) 3.219 .
H(9) C(3) 1.918 .
H(9) C(4) 2.471 .
H(9) C(16) 2.879 3_655
H(9) C(17) 3.141 3_655
H(9) H(1) 3.548 .
H(9) H(2) 3.586 4_454
H(9) H(4) 3.456 .
H(9) H(5) 3.397 .
H(9) H(5) 2.880 4_454
H(9) H(6) 2.343 .
H(9) H(7) 1.551 .
H(9) H(8) 1.551 .
H(9) H(10) 3.367 3_655
H(9) H(13) 3.498 4_454
H(9) H(18) 2.668 3_655
H(9) H(19) 3.115 3_655
H(10) P(1) 2.921 .
H(10) C(1) 3.322 3_655
H(10) C(5) 3.319 3_655
H(10) C(6) 2.042 .
H(10) C(8) 2.032 .
H(10) C(9) 3.254 .
H(10) C(11) 3.266 .
H(10) C(12) 2.700 .
H(10) C(13) 3.319 .
H(10) C(17) 3.006 .
H(10) H(1) 2.396 3_655
H(10) H(5) 2.894 2_645
H(10) H(7) 2.548 3_655
H(10) H(9) 3.367 3_655
H(10) H(11) 2.331 .
H(10) H(15) 3.431 3_655
H(10) H(19) 3.145 .
H(11) C(6) 3.266 .
H(11) C(7) 2.034 .
H(11) C(9) 2.034 .
H(11) C(10) 3.259 .
H(11) C(15) 3.200 1_655
H(11) C(16) 3.585 1_655
H(11) H(1) 3.175 3_655
H(11) H(3) 2.777 2_645
H(11) H(5) 3.560 2_645
H(11) H(7) 3.130 3_655
H(11) H(10) 2.331 .
H(11) H(12) 2.331 .
H(11) H(15) 3.168 3_655
H(11) H(17) 3.074 1_655
H(12) C(7) 3.254 .
H(12) C(8) 2.030 .
H(12) C(10) 2.038 .
H(12) C(11) 3.255 .
H(12) C(12) 3.032 1_655
H(12) C(13) 3.067 1_655
H(12) C(14) 3.082 1_655
H(12) C(15) 3.069 1_655
H(12) C(16) 3.048 1_655
H(12) C(17) 3.036 1_655
H(12) H(11) 2.331 .
H(12) H(13) 2.336 .
H(12) H(16) 3.075 3_655
H(12) H(18) 3.574 1_655
H(12) H(19) 3.568 1_655
H(12) H(21) 2.812 3_756
H(13) Cl(1) 3.118 1_655
H(13) C(3) 3.452 4_555
H(13) C(4) 3.204 4_555
H(13) C(5) 3.406 4_555
H(13) C(6) 3.260 .
H(13) C(8) 3.256 .
H(13) C(9) 2.033 .
H(13) C(11) 2.028 .
H(13) C(11) 3.422 3_756
H(13) C(18) 3.411 3_756
H(13) H(6) 2.900 4_555
H(13) H(8) 2.835 4_555
H(13) H(9) 3.498 4_555
H(13) H(12) 2.336 .
H(13) H(14) 2.326 .
H(13) H(14) 3.483 3_756
H(13) H(16) 3.266 3_655
H(13) H(20) 3.033 3_756
H(13) H(21) 2.938 3_756
H(14) Ga(1) 3.363 .
H(14) Cl(2) 3.309 .
H(14) P(1) 2.836 .
H(14) C(3) 3.345 4_555
H(14) C(5) 3.132 4_555
H(14) C(6) 2.041 .
H(14) C(7) 3.265 .
H(14) C(9) 3.254 .
H(14) C(10) 2.026 .
H(14) C(10) 3.514 3_756
H(14) C(18) 3.275 .
H(14) H(2) 3.234 .
H(14) H(8) 2.291 4_555
H(14) H(13) 2.326 .
H(14) H(13) 3.483 3_756
H(14) H(21) 2.787 .
H(15) Ga(1) 3.069 .
H(15) Cl(1) 3.080 .
H(15) P(1) 2.838 .
H(15) C(1) 3.522 .
H(15) C(7) 3.286 3_655
H(15) C(8) 3.126 3_655
H(15) C(12) 2.032 .
H(15) C(14) 2.040 .
H(15) C(15) 3.248 .
H(15) C(17) 3.256 .
H(15) H(1) 2.992 .
H(15) H(10) 3.431 3_655
H(15) H(11) 3.168 3_655
H(15) H(16) 2.341 .
H(16) Cl(1) 3.085 3_555
H(16) C(8) 3.296 3_655
H(16) C(9) 2.870 3_655
H(16) C(10) 2.996 3_655
H(16) C(11) 3.517 3_655
H(16) C(12) 3.262 .
H(16) C(13) 2.040 .
H(16) C(15) 2.022 .
H(16) C(16) 3.247 .
H(16) H(2) 3.364 3_655
H(16) H(12) 3.075 3_655
H(16) H(13) 3.266 3_655
H(16) H(15) 2.341 .
H(16) H(17) 2.317 .
H(17) Cl(1) 3.110 3_555
H(17) Cl(2) 3.020 2_545
H(17) C(4) 3.307 3_655
H(17) C(13) 3.250 .
H(17) C(14) 2.018 .
H(17) C(16) 2.029 .
H(17) C(17) 3.255 .
H(17) H(5) 3.422 3_655
H(17) H(6) 3.081 3_655
H(17) H(11) 3.074 1_455
H(17) H(16) 2.317 .
H(17) H(18) 2.329 .
H(18) Ga(1) 3.586 2_545
H(18) Cl(1) 2.990 2_545
H(18) Cl(2) 3.402 2_545
H(18) C(4) 3.440 3_655
H(18) C(5) 3.528 3_655
H(18) C(12) 3.264 .
H(18) C(14) 3.244 .
H(18) C(15) 2.030 .
H(18) C(17) 2.037 .
H(18) H(3) 3.369 2_545
H(18) H(4) 3.150 2_545
H(18) H(6) 2.861 3_655
H(18) H(9) 2.668 3_655
H(18) H(12) 3.574 1_455
H(18) H(17) 2.329 .
H(18) H(19) 2.340 .
H(19) Cl(2) 2.754 3_656
H(19) P(1) 2.904 .
H(19) C(4) 3.513 2_645
H(19) C(12) 2.039 .
H(19) C(13) 3.256 .
H(19) C(15) 3.255 .
H(19) C(16) 2.037 .
H(19) C(18) 2.843 .
H(19) C(18) 3.308 3_656
H(19) H(5) 3.035 2_645
H(19) H(6) 3.266 2_645
H(19) H(9) 3.115 3_655
H(19) H(10) 3.145 .
H(19) H(12) 3.568 1_455
H(19) H(18) 2.340 .
H(19) H(20) 2.324 .
H(19) H(21) 2.814 3_656
H(20) Ga(1) 3.430 3_656
H(20) Cl(1) 3.477 3_656
H(20) Cl(2) 3.221 3_656
H(20) P(1) 2.315 .
H(20) P(1) 2.947 3_656
H(20) C(4) 3.459 2_645
H(20) C(6) 2.999 .
H(20) C(12) 3.050 .
H(20) C(17) 2.958 .
H(20) C(18) 2.038 3_656
H(20) H(5) 3.466 2_645
H(20) H(6) 2.916 2_645
H(20) H(13) 3.033 3_756
H(20) H(19) 2.324 .
H(20) H(20) 2.783 3_656
H(20) H(21) 1.551 .
H(20) H(21) 2.320 3_656
H(21) Cl(2) 3.303 .
H(21) P(1) 2.320 .
H(21) P(1) 2.951 3_656
H(21) C(6) 2.997 .
H(21) C(9) 3.346 3_756
H(21) C(10) 3.411 3_756
H(21) C(11) 3.139 .
H(21) C(12) 3.043 3_656
H(21) C(17) 3.014 3_656
H(21) C(18) 2.048 3_656
H(21) H(12) 2.812 3_756
H(21) H(13) 2.938 3_756
H(21) H(14) 2.787 .
H(21) H(19) 2.814 3_656
H(21) H(20) 1.551 .
H(21) H(20) 2.320 3_656
H(21) H(21) 2.798 3_656

loop_
_geom_torsion_atom_site_label_1
_geom_torsion_atom_site_label_2
_geom_torsion_atom_site_label_3
_geom_torsion_atom_site_label_4
_geom_torsion
_geom_torsion_site_symmetry_4
Cl(1) Ga(1) P(1) C(6) 158.82(10) .
Cl(1) Ga(1) P(1) C(12) 38.55(14) .
Cl(1) Ga(1) P(1) C(18) -85.00(12) .
Cl(1) Ga(1) C(1) C(2) 65.1(2) .
Cl(2) Ga(1) P(1) C(6) -90.63(10) .
Cl(2) Ga(1) P(1) C(12) 149.10(14) .
Cl(2) Ga(1) P(1) C(18) 25.55(12) .
Cl(2) Ga(1) C(1) C(2) -59.0(2) .
P(1) Ga(1) C(1) C(2) -175.0(2) .
C(1) Ga(1) P(1) C(6) 32.14(15) .
C(1) Ga(1) P(1) C(12) -88.13(18) .
C(1) Ga(1) P(1) C(18) 148.33(16) .
Ga(1) P(1) C(6) C(7) -126.3(2) .
Ga(1) P(1) C(6) C(11) 51.5(2) .
Ga(1) P(1) C(12) C(13) 24.3(3) .
Ga(1) P(1) C(12) C(17) -155.4(2) .
Ga(1) P(1) C(18) C(18) 61.4(2) 3_656
C(6) P(1) C(12) C(13) -96.4(3) .
C(6) P(1) C(12) C(17) 83.9(3) .
C(12) P(1) C(6) C(7) -3.5(3) .
C(12) P(1) C(6) C(11) 174.3(2) .
C(6) P(1) C(18) C(18) -179.8(2) 3_656
C(18) P(1) C(6) C(7) 111.9(2) .
C(18) P(1) C(6) C(11) -70.3(2) .
C(12) P(1) C(18) C(18) -64.4(2) 3_656
C(18) P(1) C(12) C(13) 150.8(3) .
C(18) P(1) C(12) C(17) -28.9(3) .
Ga(1) C(1) C(2) C(3) 178.2(2) .
C(1) C(2) C(3) C(4) -85.6(5) .
C(1) C(2) C(3) C(5) 87.2(5) .
P(1) C(6) C(7) C(8) 178.4(2) .
P(1) C(6) C(11) C(10) -179.0(2) .
C(7) C(6) C(11) C(10) -1.1(4) .
C(11) C(6) C(7) C(8) 0.6(4) .
C(6) C(7) C(8) C(9) 0.4(5) .
C(7) C(8) C(9) C(10) -0.9(5) .
C(8) C(9) C(10) C(11) 0.3(5) .
C(9) C(10) C(11) C(6) 0.7(5) .
P(1) C(12) C(13) C(14) -178.1(3) .
P(1) C(12) C(17) C(16) 178.0(3) .
C(13) C(12) C(17) C(16) -1.7(6) .
C(17) C(12) C(13) C(14) 1.6(6) .
C(12) C(13) C(14) C(15) -0.7(6) .
C(13) C(14) C(15) C(16) -0.2(5) .
C(14) C(15) C(16) C(17) 0.1(4) .
C(15) C(16) C(17) C(12) 0.9(6) .
